data_1011024
loop_
_publ_author_name
'McFarlan, R L'

_publ_section_title 'The Structure of Ice III'
_journal_coden_ASTM JCPSA6
_journal_name_full 'Journal of Chemical Physics'
_journal_page_first 253
_journal_page_last 259
_journal_paper_doi 10.1063/1.1749832
_journal_volume 4
_journal_year 1936
_chemical_formula_structural 'H2 O'
_chemical_formula_sum 'H2 O'
_chemical_name_mineral 'Ice III'
_chemical_name_systematic 'Dihydrogen oxide - Ice III'
_space_group_IT_number 72
_space_group_name_Hall '-I 2 2c (x,y,z-1/4)'
_space_group_name_H-M_alt 'I b a m (a,b,c+1/4)'
_symmetry_cell_setting orthorhombic
_symmetry_Int_Tables_number 72
_symmetry_space_group_name_H-M 'I b a m (a,b,c+1/4)'
_cell_angle_alpha 90
_cell_angle_beta 90
_cell_angle_gamma 90
_cell_formula_units_Z 16
_cell_length_a 10.2
_cell_length_b 5.87
_cell_length_c 7.17
_cell_volume 429.3
_exptl_crystal_density_meas 1.11
_cod_original_sg_symbol_H-M 'I b a m S'
_cod_database_code 1011024

loop_
_symmetry_equiv_pos_as_xyz
x,y,z
-x,-y,z
-x,y,-z
x,-y,-z
-x,-y,1/2-z
x,y,1/2-z
x,-y,1/2+z
-x,y,1/2+z
1/2+x,1/2+y,1/2+z
1/2-x,1/2-y,1/2+z
1/2-x,1/2+y,1/2-z
1/2+x,1/2-y,1/2-z
1/2-x,1/2-y,-z
1/2+x,1/2+y,-z
1/2+x,1/2-y,z
1/2-x,1/2+y,z

loop_
_atom_site_label
_atom_site_type_symbol
_atom_site_symmetry_multiplicity
_atom_site_Wyckoff_symbol
_atom_site_fract_x
_atom_site_fract_y
_atom_site_fract_z
_atom_site_occupancy
_atom_site_attached_hydrogens
_atom_site_calc_flag
O1 O2- 16 k 0.126 0.218 0.0625 1. 0 d
H1 H1+ 8 e 0.25 0.25 0. 1. 0 d
H2 H1+ 8 f 0.126 0. 0. 1. 0 d
H3 H1+ 8 g 0. 0.218 0. 1. 0 d
H4 H1+ 4 d 0. 0.5 0.25 1. 0 d
H5 H1+ 4 ? -1. -1. -1. 1. 0 dum

loop_
_atom_type_symbol
_atom_type_oxidation_number
O2- -2.000
H1+ 1.000

loop_
_cod_related_entry_id
_cod_related_entry_database
_cod_related_entry_code
1 ChemSpider 937
2 AMCSD 0017931
